data_2007175
loop_
_publ_author_name
'Breu, Josef'
'Range, Klaus-J\"urgen'
'Weber, Andreas'
'Sauer, J\"urgen'

_publ_section_title
;
 Nonstereospecific 1,3-Dipolar Cycloaddition Reactions of Azomethine
 Ylides: Proof of the Structures for Four Diastereoisomeric [3+2]
 Cycloadducts
;
_journal_issue 4
_journal_name_full 'Acta Crystallographica Section C'
_journal_page_first 509
_journal_page_last 513
_journal_paper_doi 10.1107/S010827019701439X
_journal_volume 54
_journal_year 1998
_chemical_formula_sum 'C34 H39 N5'
_chemical_formula_weight 517.72
_chemical_name_systematic
;
1,1-Dimethyl-4a-pyrolidin-1-yl-2,8b-di-p-tolyl-1,1a,4a,5,6,7,8,8a,8b,8c-
decahydro-cis-1a-cis-4a-transoid-8a,8b-transoid-8b,8c-3,3a-diaza-cyclopropa
[c]fluoren-4,4-dicarbonitril
;
_space_group_IT_number 14
_symmetry_cell_setting monoclinic
_symmetry_space_group_name_Hall '-P 2yn'
_symmetry_space_group_name_H-M 'P 1 21/n 1'
_cell_angle_alpha 90
_cell_angle_beta 101.016(5)
_cell_angle_gamma 90
_cell_formula_units_Z 4
_cell_length_a 9.2212(4)
_cell_length_b 18.0246(10)
_cell_length_c 17.4099(8)
_cell_measurement_reflns_used 4615
_cell_measurement_temperature 170
_cell_measurement_theta_max 24.75
_cell_measurement_theta_min 2.38
_cell_volume 2840.4(2)
_computing_molecular_graphics 'PLATON (Spek, 1990)'
_computing_publication_material PLATON
_computing_structure_refinement 'SHELXL93 (Sheldrick, 1993)'
_computing_structure_solution 'SIR92 (Altomare, Cascarano, Giacovazzo & Guagliardi, 1993)'
_diffrn_ambient_temperature 170
_diffrn_measurement_device 'STOE IPDS'
_diffrn_measurement_method rotation
_diffrn_radiation_monochromator graphite
_diffrn_radiation_source 'fine-focus sealed tube'
_diffrn_radiation_type 'Mo K\a'
_diffrn_radiation_wavelength 0.71069
_diffrn_reflns_av_R_equivalents 0.0428
_diffrn_reflns_av_sigmaI/netI 0.1137
_diffrn_reflns_limit_h_max 7
_diffrn_reflns_limit_h_min -10
_diffrn_reflns_limit_k_max 16
_diffrn_reflns_limit_k_min -21
_diffrn_reflns_limit_l_max 20
_diffrn_reflns_limit_l_min -20
_diffrn_reflns_number 9439
_diffrn_reflns_reduction_process
;
 ?
;
_diffrn_reflns_theta_max 24.81
_diffrn_reflns_theta_min 2.38
_exptl_absorpt_coefficient_mu 0.07
_exptl_absorpt_correction_type none
_exptl_crystal_colour transparent
_exptl_crystal_density_diffrn 1.211
_exptl_crystal_density_meas ?
_exptl_crystal_description lath
_exptl_crystal_F_000 1112
_exptl_crystal_size_max 0.29
_exptl_crystal_size_mid 0.28
_exptl_crystal_size_min 0.09
_refine_diff_density_max 0.139
_refine_diff_density_min -0.111
_refine_ls_extinction_method none
_refine_ls_goodness_of_fit_all 0.713
_refine_ls_goodness_of_fit_obs 0.950
_refine_ls_hydrogen_treatment constr
_refine_ls_matrix_type full
_refine_ls_number_parameters 366
_refine_ls_number_reflns 4535
_refine_ls_number_restraints 10
_refine_ls_restrained_S_all 0.713
_refine_ls_restrained_S_obs 0.950
_refine_ls_R_factor_all 0.0796
_refine_ls_R_factor_obs .0344
_refine_ls_shift/esd_max -0.001
_refine_ls_shift/esd_mean 0.000
_refine_ls_structure_factor_coef Fsqd
_refine_ls_weighting_details 'w = 1/[\s^2^(Fo^2^)+(0.0141P)^2^]  where P=(Fo^2^+2Fc^2^)/3'
_refine_ls_weighting_scheme calc
_refine_ls_wR_factor_all 0.0551
_refine_ls_wR_factor_obs .0503
_reflns_number_observed 2319
_reflns_number_total 4535
_reflns_observed_criterion I>2sigma(I)
_cod_data_source_file jz1241.cif
_cod_data_source_block VII
_cod_depositor_comments
;
The following automatic conversions were performed:
'_symmetry_cell_setting' value 'Monoclinic' changed to 'monoclinic'
according to '/home/saulius/struct/CIF-dictionaries/cif_core.dic'
dictionary named 'cif_core.dic' version 2.4.1 from 2010-06-29.

Automatic conversion script
Id: cif_fix_enum 1527 2010-12-29 10:47:43Z saulius 

The following automatic conversions were performed:

'_exptl_crystal_density_meas' value 'not measured' was changed to '?'
- the value is perceived as not measured.

Automatic conversion script
Id: cif_fix_values 3008 2015-01-20 13:52:24Z robertas 

The following automatic conversions were performed:

'_refine_ls_weighting_scheme' value 'calc w =
1/[\s^2^(Fo^2^)+(0.0141P)^2^] where P=(Fo^2^+2Fc^2^)/3' was changed
to 'calc'. New tag '_refine_ls_weighting_details' was created. The
value of the new tag was set to 'w = 1/[\s^2^(Fo^2^)+(0.0141P)^2^]
where P=(Fo^2^+2Fc^2^)/3'.

Automatic conversion script
Id: cif_fix_values 3143 2015-03-26 13:38:13Z robertas 
;
_cod_original_sg_symbol_H-M 'P 21/n'
_cod_original_formula_sum ' C34 H39 N5'
_cod_database_code 2007175

loop_
_symmetry_equiv_pos_as_xyz
x,y,z
1/2-x,1/2+y,1/2-z
-x,-y,-z
1/2+x,1/2-y,1/2+z

loop_
_atom_site_aniso_label
_atom_site_aniso_U_11
_atom_site_aniso_U_22
_atom_site_aniso_U_33
_atom_site_aniso_U_12
_atom_site_aniso_U_13
_atom_site_aniso_U_23
N1 .0217(10) .0233(9) .0300(7) -.0014(8) .0046(6) -.0059(6)
N2 .0293(12) .0517(12) .0555(9) -.0020(11) .0186(8) -.0020(8)
N3 .0385(12) .0479(12) .0398(8) -.0043(10) .0040(7) .0029(8)
N4 .0249(10) .0254(9) .0279(6) -.0021(8) .0038(6) -.0048(6)
N41 .0339(11) .0266(10) .0426(8) .0068(9) .0137(7) -.0007(7)
C1 .0176(12) .0256(11) .0290(8) -.0013(10) .0057(7) -.0010(7)
C2 .0200(12) .0276(11) .0300(8) .0022(10) .0092(7) -.0009(7)
C3 .0274(13) .0244(11) .0326(8) .0007(10) .0064(7) -.0040(7)
C4 .0267(12) .0259(11) .0324(8) -.0032(11) .0090(7) -.0009(8)
C5 .0296(13) .0286(11) .0310(9) .0014(11) .0056(8) -.0031(8)
C6 .0188(12) .0271(11) .0380(9) .0001(10) .0036(7) -.0019(8)
C7 .0232(12) .0230(11) .0243(7) .0015(10) .0037(7) .0041(7)
C8 .0285(12) .0279(11) .0220(7) -.0029(10) .0063(7) -.0013(7)
C9 .0217(12) .0278(11) .0255(8) -.0027(10) .0086(7) .0008(7)
C10 .0242(12) .0302(11) .0276(8) .0043(10) .0057(7) -.0022(7)
C11 .0400(14) .0263(11) .0373(9) .0078(11) .0007(8) -.0024(8)
C12 .0289(14) .054(2) .0479(10) .0108(12) .0089(9) -.0097(10)
C13 .0382(14) .0309(12) .0328(9) .0017(11) .0119(8) -.0057(8)
C14 .045(2) .0374(14) .0395(9) .0001(12) .0062(9) -.0120(9)
C15 .045(2) .0385(13) .0444(10) -.0066(12) -.0048(9) -.0157(9)
C16 .0279(14) .0267(12) .0520(10) -.0034(11) .0035(8) -.0047(9)
C21 .0281(13) .0276(11) .0241(8) .0005(10) .0062(7) .0014(7)
C22 .0315(14) .0357(13) .0335(9) -.0013(11) .0048(8) -.0016(8)
C23 .0312(13) .0443(14) .0365(9) -.0052(12) -.0003(8) -.0028(9)
C24 .044(2) .0296(12) .0268(8) -.0072(11) .0037(8) .0002(8)
C25 .045(2) .0332(12) .0325(9) -.0014(12) .0112(9) -.0068(8)
C26 .0302(13) .0345(13) .0330(9) -.0014(10) .0068(8) -.0027(8)
C27 .060(2) .0456(15) .0402(10) -.0134(14) .0028(9) -.0106(9)
C31 .0275(13) .0233(11) .0244(7) -.0036(10) .0071(7) -.0046(7)
C32 .0255(13) .0342(12) .0256(8) -.0045(10) .0072(7) -.0007(7)
C33 .0258(13) .0403(13) .0296(8) -.0025(11) .0029(7) -.0008(8)
C34 .0413(15) .0322(12) .0255(8) -.0041(12) .0052(8) -.0009(7)
C35 .0411(15) .0344(13) .0313(9) -.0075(12) .0160(8) .0005(8)
C36 .0240(12) .0270(11) .0323(8) -.0047(10) .0094(7) -.0058(8)
C37 .056(2) .056(2) .0361(10) -.0085(14) .0000(9) .0131(9)
C42 .046(2) .0374(13) .0515(10) .0113(12) .0104(10) -.0048(9)
C43 .060(2) .046(2) .088(2) .0129(15) .0201(13) .0118(12)
C44 .059(4) .042(3) .059(3) .017(3) .015(2) .017(2)
C45 .038(2) .0319(13) .0547(11) -.0028(12) .0123(10) .0035(9)
C44' .047(6) .035(5) .043(5) .001(4) -.010(4) .001(3)

loop_
_atom_site_label
_atom_site_fract_x
_atom_site_fract_y
_atom_site_fract_z
_atom_site_U_iso_or_equiv
_atom_site_thermal_displace_type
_atom_site_occupancy
N1 .5871(2) .44739(8) .26901(6) .0250(5) Uani 1.000
N2 .9262(2) .39688(10) .23975(8) .0441(6) Uani 1.000
N3 .7224(2) .34757(10) .43312(8) .0425(6) Uani 1.000
N4 .6558(2) .50074(8) .32399(7) .0262(5) Uani 1.000
N41 .5935(2) .24241(8) .25882(7) .0335(6) Uani 1.000
C1 .4237(2) .43397(10) .24956(8) .0239(6) Uani 1.000
C2 .6699(2) .37857(10) .28231(8) .0253(6) Uani 1.000
C3 .5646(2) .31857(10) .23362(8) .0280(6) Uani 1.000
C4 .4147(2) .34758(10) .24650(9) .0279(6) Uani 1.000
C5 .8146(2) .38882(11) .25873(9) .0298(6) Uani 1.000
C6 .7023(2) .35861(10) .36747(9) .0282(6) Uani 1.000
C7 .5837(2) .52597(10) .37504(8) .0236(6) Uani 1.000
C8 .4323(2) .50476(10) .38080(8) .0259(6) Uani 1.000
C9 .3436(2) .46226(10) .31332(7) .0245(6) Uani 1.000
C10 .3051(2) .54194(11) .32684(8) .0272(6) Uani 1.000
C11 .3407(2) .60613(11) .27808(9) .0354(7) Uani 1.000
C12 .1655(2) .55284(13) .35960(9) .0434(9) Uani 1.000
C13 .5757(2) .32403(11) .14660(8) .0333(7) Uani 1.000
C14 .4524(2) .27955(12) .09602(10) .0409(9) Uani 1.000
C15 .3010(3) .30833(12) .10487(9) .0444(9) Uani 1.000
C16 .2851(2) .31094(11) .19078(9) .0361(7) Uani 1.000
C21 .6615(2) .58056(10) .43168(8) .0264(6) Uani 1.000
C22 .8149(2) .58191(11) .45264(8) .0338(7) Uani 1.000
C23 .8859(2) .63184(12) .50730(9) .0382(7) Uani 1.000
C24 .8073(2) .68282(11) .54271(8) .0339(8) Uani 1.000
C25 .6559(2) .68223(11) .52121(9) .0364(8) Uani 1.000
C26 .5825(2) .63153(11) .46723(9) .0325(7) Uani 1.000
C27 .8846(3) .73593(12) .60437(9) .0495(9) Uani 1.000
C31 .3591(2) .47455(10) .17256(8) .0248(6) Uani 1.000
C32 .2073(2) .48314(10) .15136(8) .0281(6) Uani 1.000
C33 .1441(2) .52368(11) .08593(8) .0322(7) Uani 1.000
C34 .2313(2) .55763(11) .03931(8) .0332(7) Uani 1.000
C35 .3818(2) .54831(11) .05986(8) .0344(7) Uani 1.000
C36 .4465(2) .50732(10) .12519(8) .0272(6) Uani 1.000
C37 .1610(3) .60490(12) -.02998(9) .0505(10) Uani 1.000
C42 .7292(3) .20630(12) .24637(11) .0448(9) Uani 1.000
C43 .7462(3) .13948(14) .29830(13) .0639(12) Uani 1.000
C44 .6721(7) .1592(3) .3619(3) .0528(19) Uani .689(11)
C45 .5447(3) .20921(11) .32633(10) .0411(9) Uani 1.000
C44' .6101(12) .1316(5) .3309(7) .044(3) Uani .311(11)
H4 .4061(2) .33166(10) .29927(9) .0330 Uiso 1.000
H9 .2750(2) .42622(10) .32886(7) .0290 Uiso 1.000
H11A .3530(12) .6504(2) .3093(2) .0530 Uiso 1.000
H11B .2614(5) .6130(4) .2341(4) .0530 Uiso 1.000
H11C .4304(6) .5959(3) .2597(5) .0530 Uiso 1.000
H12A .0820(3) .5561(7) .31731(10) .0650 Uiso 1.000
H12B .1734(6) .5978(3) .3897(6) .0650 Uiso 1.000
H8 .4158(2) .49165(10) .43308(8) .0310 Uiso 1.000
H13A .5687(2) .37559(11) .13037(8) .0400 Uiso 1.000
H13B .6708(2) .30517(11) .13950(8) .0400 Uiso 1.000
H14A .4620(2) .28303(12) .04161(10) .0490 Uiso 1.000
H14B .4615(2) .22773(12) .11122(10) .0490 Uiso 1.000
H15A .2250(3) .27637(12) .07598(9) .0530 Uiso 1.000
H15B .2866(3) .35774(12) .08263(9) .0530 Uiso 1.000
H16A .2740(2) .26060(11) .20851(9) .0430 Uiso 1.000
H16B .1953(2) .33765(11) .19422(9) .0430 Uiso 1.000
H22 .87050 .54860 .42940 .0410 Uiso 1.000
H23 .98840 .63130 .52060 .0460 Uiso 1.000
H25 .60110 .71670 .54340 .0440 Uiso 1.000
H26 .47980 .63170 .45480 .0390 Uiso 1.000
H27A .9831(5) .7450(6) .5962(5) .0740 Uiso 1.000
H27B .8887(14) .7147(4) .65530(10) .0740 Uiso 1.000
H27C .8310(8) .7819(3) .6008(5) .0740 Uiso 1.000
H32 .14650 .46120 .18180 .0340 Uiso 1.000
H33 .04190 .52820 .07300 .0390 Uiso 1.000
H35 .44220 .57010 .02910 .0410 Uiso 1.000
H36 .54870 .50180 .13720 .0330 Uiso 1.000
H37A .0598(5) .6145(6) -.0272(4) .0760 Uiso 1.000
H37B .1654(14) .5791(4) -.07769(9) .0760 Uiso 1.000
H37C .2135(9) .6510(4) -.0289(5) .0760 Uiso 1.000
H42A .8132(3) .23928(12) .26054(11) .0540 Uiso 1.000
H42B .7210(3) .19189(12) .19203(11) .0540 Uiso 1.000
H43A .7002(3) .09642(14) .27030(13) .0770 Uiso .689(11)
H43B .8497(3) .12873(14) .31789(13) .0770 Uiso .689(11)
H44A .7393(7) .1851(3) .4029(3) .0630 Uiso .689(11)
H44B .6360(7) .1151(3) .3841(3) .0630 Uiso .689(11)
H45A .4547(3) .18081(11) .31006(10) .0490 Uiso .689(11)
H45B .5276(3) .24702(11) .36323(10) .0490 Uiso .689(11)
H12C .1528(7) .5116(3) .3925(5) .0650 Uiso 1.000
H45C .4377(3) .20736(11) .31829(10) .0490 Uiso .311(11)
H45D .5819(3) .23700(11) .37371(10) .0490 Uiso .311(11)
H43C .7610(3) .09556(14) .26855(13) .0770 Uiso .311(11)
H43D .8311(3) .14537(14) .34030(13) .0770 Uiso .311(11)
H44C .6330(12) .1144(5) .3847(7) .0530 Uiso .311(11)
H44D .5421(12) .0970(5) .3002(7) .0530 Uiso .311(11)

loop_
_atom_type_symbol
_atom_type_description
_atom_type_scat_dispersion_real
_atom_type_scat_dispersion_imag
_atom_type_scat_source
N N 0.0061 0.0033 'International Tables Vol C Tables 4.2.6.8 and 6.1.1.4'
H H 0.0000 0.0000 'International Tables Vol C Tables 4.2.6.8 and 6.1.1.4'
C C 0.0033 0.0016 'International Tables Vol C Tables 4.2.6.8 and 6.1.1.4'

loop_
_geom_angle_atom_site_label_1
_geom_angle_atom_site_label_2
_geom_angle_atom_site_label_3
_geom_angle
_geom_angle_publ_flag
N4 N1 C1 124.19(15) no
N4 N1 C2 108.56(13) no
C1 N1 C2 111.92(14) no
N1 N4 C7 118.78(17) no
C3 N41 C42 119.29(16) no
C3 N41 C45 124.25(15) no
C42 N41 C45 109.87(16) no
N1 C1 C4 102.32(14) no
N1 C1 C9 112.65(12) no
N1 C1 C31 108.91(13) no
C4 C1 C9 109.08(14) no
C4 C1 C31 115.74(13) no
C9 C1 C31 108.17(14) no
N1 C2 C3 104.34(14) no
N1 C2 C5 108.87(15) no
N1 C2 C6 111.23(13) no
C3 C2 C5 115.40(14) no
C3 C2 C6 110.54(14) no
C5 C2 C6 106.52(14) no
N41 C3 C2 115.17(13) no
N41 C3 C4 113.40(15) no
N41 C3 C13 108.36(14) no
C2 C3 C4 99.56(13) no
C2 C3 C13 109.45(14) no
C4 C3 C13 110.67(13) no
C1 C4 C3 107.56(15) no
C1 C4 C16 118.71(15) no
C3 C4 C16 112.02(14) no
N2 C5 C2 179.38(17) no
N3 C6 C2 175.6(2) no
N4 C7 C8 125.22(15) no
N4 C7 C21 116.48(17) no
C8 C7 C21 118.30(14) no
C7 C8 C9 117.42(13) no
C7 C8 C10 118.47(14) no
C9 C8 C10 59.98(11) no
C1 C9 C8 117.96(15) no
C1 C9 C10 126.14(14) no
C8 C9 C10 60.20(11) no
C8 C10 C9 59.82(11) no
C8 C10 C11 117.61(16) no
C8 C10 C12 115.91(13) no
C9 C10 C11 124.03(14) no
C9 C10 C12 115.08(17) no
C11 C10 C12 113.82(17) no
C3 C13 C14 110.59(15) no
C13 C14 C15 111.02(16) no
C14 C15 C16 111.69(16) no
C4 C16 C15 114.94(16) no
C7 C21 C22 121.73(16) no
C7 C21 C26 120.56(16) no
C22 C21 C26 117.70(15) no
C21 C22 C23 121.09(17) no
C22 C23 C24 121.29(17) no
C23 C24 C25 117.65(16) no
C23 C24 C27 121.34(18) no
C25 C24 C27 120.99(18) no
C24 C25 C26 121.80(17) no
C21 C26 C25 120.45(17) no
C1 C31 C32 119.12(15) no
C1 C31 C36 123.05(16) no
C32 C31 C36 117.70(14) no
C31 C32 C33 121.52(16) no
C32 C33 C34 120.90(17) no
C33 C34 C35 117.52(15) no
C33 C34 C37 120.32(18) no
C35 C34 C37 122.13(17) no
C34 C35 C36 122.08(16) no
C31 C36 C35 120.26(17) no
N41 C42 C43 105.22(19) no
C42 C43 C44 104.7(3) no
C42 C43 C44' 108.1(4) no
C43 C44 C45 106.0(3) no
C43 C44' C45 104.4(6) no
N41 C45 C44 103.8(3) no
N41 C45 C44' 103.8(5) no
C1 C4 H4 105.88(17) no
C3 C4 H4 105.89(18) no
C16 C4 H4 105.87(19) no
C7 C8 H8 116.38(18) no
C9 C8 H8 116.37(19) no
C10 C8 H8 116.4(2) no
C1 C9 H9 113.89(18) no
C8 C9 H9 113.87(14) no
C10 C9 H9 113.85(19) no
C10 C11 H11A 109.5(3) no
C10 C11 H11B 109.5(4) no
C10 C11 H11C 109.5(4) no
H11A C11 H11B 109.5(6) no
H11A C11 H11C 109.4(8) no
H11B C11 H11C 109.4(6) no
C10 C12 H12A 109.5(2) no
C10 C12 H12B 109.5(4) no
C10 C12 H12C 109.5(4) no
H12A C12 H12B 109.4(9) no
H12A C12 H12C 109.5(8) no
H12B C12 H12C 109.5(7) no
C3 C13 H13A 109.54(17) no
C3 C13 H13B 109.53(16) no
C14 C13 H13A 109.55(18) no
C14 C13 H13B 109.53(19) no
H13A C13 H13B 108.1(2) no
C13 C14 H14A 109.4(2) no
C13 C14 H14B 109.41(19) no
C15 C14 H14A 109.4(2) no
C15 C14 H14B 109.5(2) no
H14A C14 H14B 108.0(3) no
C14 C15 H15A 109.3(2) no
C14 C15 H15B 109.3(3) no
C16 C15 H15A 109.3(2) no
C16 C15 H15B 109.3(2) no
H15A C15 H15B 107.9(3) no
C4 C16 H16A 108.52(18) no
C4 C16 H16B 108.54(19) no
C15 C16 H16A 108.52(19) no
C15 C16 H16B 108.54(19) no
H16A C16 H16B 107.5(2) no
C21 C22 H22 119.43 no
C23 C22 H22 119.48 no
C22 C23 H23 119.39 no
C24 C23 H23 119.32 no
C24 C25 H25 119.07 no
C26 C25 H25 119.13 no
C21 C26 H26 119.72 no
C25 C26 H26 119.83 no
C24 C27 H27A 109.5(6) no
C24 C27 H27B 109.5(5) no
C24 C27 H27C 109.5(5) no
H27A C27 H27B 109.5(10) no
H27A C27 H27C 109.5(8) no
H27B C27 H27C 109.4(8) no
C31 C32 H32 119.25 no
C33 C32 H32 119.23 no
C32 C33 H33 119.55 no
C34 C33 H33 119.55 no
C34 C35 H35 118.95 no
C36 C35 H35 118.97 no
C31 C36 H36 119.88 no
C35 C36 H36 119.86 no
C34 C37 H37A 109.5(5) no
C34 C37 H37B 109.5(5) no
C34 C37 H37C 109.5(5) no
H37A C37 H37B 109.5(9) no
H37A C37 H37C 109.5(8) no
H37B C37 H37C 109.4(8) no
N41 C42 H42A 110.7(2) no
N41 C42 H42B 110.7(3) no
C43 C42 H42A 110.7(2) no
C43 C42 H42B 110.7(2) no
H42A C42 H42B 108.8(3) no
C42 C43 H43A 110.8(2) no
C42 C43 H43B 110.8(3) no
C42 C43 H43C 110.1(2) no
C42 C43 H43D 110.1(3) no
C44 C43 H43A 110.8(4) no
C44 C43 H43B 110.8(3) no
H43A C43 H43B 108.9(3) no
C44' C43 H43C 110.0(5) no
C44' C43 H43D 110.1(5) no
H43C C43 H43D 108.4(3) no
C43 C44 H44A 110.6(7) no
C43 C44 H44B 110.5(6) no
C45 C44 H44A 110.5(6) no
C45 C44 H44B 110.6(7) no
H44A C44 H44B 108.7(7) no
H44C C44' H44D 109.0(13) no
C43 C44' H44D 110.9(12) no
C45 C44' H44C 110.8(10) no
C43 C44' H44C 110.9(11) no
C45 C44' H44D 110.8(11) no
N41 C45 H45B 111.0(2) no
N41 C45 H45C 111.0(2) no
N41 C45 H45A 110.99(19) no
C44' C45 H45D 111.0(5) no
H45C C45 H45D 109.0(3) no
N41 C45 H45D 111.0(2) no
C44 C45 H45A 111.0(3) no
C44 C45 H45B 111.0(3) no
H45A C45 H45B 109.0(3) no
C44' C45 H45C 111.0(5) no

loop_
_geom_bond_atom_site_label_1
_geom_bond_atom_site_label_2
_geom_bond_site_symmetry_1
_geom_bond_site_symmetry_2
_geom_bond_distance
_geom_bond_publ_flag
N1 N4 . . 1.4179(19) no
N1 C1 . . 1.499(3) no
N1 C2 . . 1.452(2) no
N2 C5 . . 1.149(3) no
N3 C6 . . 1.140(2) no
N4 C7 . . 1.290(2) no
N41 C3 . . 1.450(2) no
N41 C42 . . 1.463(3) no
N41 C45 . . 1.464(2) no
C1 C4 . . 1.560(3) no
C1 C9 . . 1.533(2) no
C1 C31 . . 1.543(2) no
C2 C3 . . 1.586(2) no
C2 C5 . . 1.481(3) no
C2 C6 . . 1.499(2) no
C3 C4 . . 1.534(3) no
C3 C13 . . 1.541(2) no
C4 C16 . . 1.537(2) no
C7 C8 . . 1.469(3) no
C7 C21 . . 1.478(2) no
C8 C9 . . 1.506(2) no
C8 C10 . . 1.512(2) no
C9 C10 . . 1.509(3) no
C10 C11 . . 1.508(3) no
C10 C12 . . 1.517(3) no
C13 C14 . . 1.526(3) no
C14 C15 . . 1.525(3) no
C15 C16 . . 1.531(2) no
C21 C22 . . 1.392(3) no
C21 C26 . . 1.389(3) no
C22 C23 . . 1.381(3) no
C23 C24 . . 1.386(3) no
C24 C25 . . 1.375(3) no
C24 C27 . . 1.511(3) no
C25 C26 . . 1.390(3) no
C31 C32 . . 1.386(3) no
C31 C36 . . 1.390(2) no
C32 C33 . . 1.385(2) no
C33 C34 . . 1.389(2) no
C34 C35 . . 1.376(3) no
C34 C37 . . 1.517(2) no
C35 C36 . . 1.391(2) no
C42 C43 . . 1.496(3) no
C43 C44 . . 1.452(6) no
C43 C44' . . 1.480(12) no
C44 C45 . . 1.516(6) no
C44' C45 . . 1.519(10) no
C4 H4 . . .980(2) no
C8 H8 . . .980(2) no
C9 H9 . . .980(3) no
C11 H11A . . .960(4) no
C11 H11B . . .960(6) no
C11 H11C . . .960(6) no
C12 H12A . . .960(3) no
C12 H12B . . .960(7) no
C12 H12C . . .959(7) no
C13 H13A . . .970(3) no
C13 H13B . . .970(3) no
C14 H14A . . .970(2) no
C14 H14B . . .970(3) no
C15 H15A . . .970(3) no
C15 H15B . . .970(3) no
C16 H16A . . .970(3) no
C16 H16B . . .970(3) no
C22 H22 . . .9308 no
C23 H23 . . .9292 no
C25 H25 . . .9302 no
C26 H26 . . .9302 no
C27 H27A . . .960(6) no
C27 H27B . . .960(4) no
C27 H27C . . .961(6) no
C32 H32 . . .9301 no
C33 H33 . . .9297 no
C35 H35 . . .9302 no
C36 H36 . . .9308 no
C37 H37A . . .959(6) no
C37 H37B . . .960(5) no
C37 H37C . . .960(8) no
C42 H42A . . .970(4) no
C42 H42B . . .970(3) no
C43 H43A . . .970(4) no
C43 H43B . . .970(4) no
C43 H43C . . .970(3) no
C43 H43D . . .970(4) no
C44 H44A . . .971(8) no
C44 H44B . . .970(8) no
C44' H44C . . .971(17) no
C44' H44D . . .969(15) no
C45 H45A . . .970(4) no
C45 H45D . . .970(3) no
C45 H45B . . .970(3) no
C45 H45C . . .970(4) no

loop_
_geom_contact_atom_site_label_1
_geom_contact_atom_site_label_2
_geom_contact_distance
_geom_contact_site_symmetry_2
_geom_contact_publ_flag
N3 C45 3.346(3) . no
N4 C11 3.435(3) . no
C5 C42 3.380(3) . no
C6 C42 3.499(3) . no
C6 C7 3.220(3) . no
C6 C45 3.079(3) . no
C7 C6 3.220(3) . no
C10 C32 3.196(2) . no
C10 C26 3.569(2) . no
C11 N4 3.435(3) . no
C11 C36 3.493(2) . no
C11 C31 3.025(2) . no
C11 C32 3.203(2) . no
C13 C31 3.450(3) . no
C13 C36 3.508(3) . no
C14 C42 3.544(3) . no
C15 C31 3.227(3) . no
C15 C32 3.405(3) . no
C16 C32 3.230(3) . no
C16 C45 3.536(3) . no
C26 C10 3.569(2) . no
C31 C11 3.025(2) . no
C31 C15 3.227(3) . no
C31 C13 3.450(3) . no
C32 C11 3.203(2) . no
C32 C15 3.405(3) . no
C32 C16 3.230(3) . no
C32 C10 3.196(2) . no
C33 C44' 3.560(11) 2_555 no
C36 C13 3.508(3) . no
C36 C11 3.493(2) . no
C42 C6 3.499(3) . no
C42 C14 3.544(3) . no
C42 C5 3.380(3) . no
C44' C33 3.560(11) 2_545 no
C45 C6 3.079(3) . no
C45 C16 3.536(3) . no
C45 N3 3.346(3) . no
N1 H36 2.4582 . no
N1 H13A 2.7154(19) . no
N2 H37B 2.820(3) 3_665 no
N2 H32 2.6967 1_655 no
N2 H16B 2.946(3) 1_655 no
N3 H23 2.6617 3_766 no
N3 H45D 2.492(3) . no
N3 H45B 2.675(3) . no
N4 H11C 2.761(6) . no
N4 H22 2.5774 . no
N4 H43C 2.565(3) 2_655 no
N4 H43A 2.875(3) 2_655 no
N41 H14B 2.638(2) . no
N41 H16A 2.927(3) . no
C1 H13A 2.874(2) . no
C1 H11C 2.924(6) . no
C2 H42A 2.896(3) . no
C4 H45B 2.773(3) . no
C4 H45C 2.810(3) . no
C5 H13A 2.873(2) . no
C5 H13B 2.700(2) . no
C5 H42A 2.696(3) . no
C6 H45D 2.469(3) . no
C6 H45B 2.569(3) . no
C6 H4 2.805(3) . no
C7 H11C 2.556(8) . no
C8 H26 2.6213 . no
C9 H32 2.6375 . no
C10 H32 3.0367 . no
C10 H26 2.9672 . no
C11 H16A 3.003(3) 2_555 no
C13 H42B 2.773(3) . no
C13 H42A 3.067(3) . no
C16 H45C 3.033(3) . no
C16 H32 2.9861 . no
C21 H8 2.896(2) 3_666 no
C26 H8 2.816(2) 3_666 no
C26 H8 2.954(3) . no
C31 H16B 2.955(3) . no
C31 H15B 2.633(3) . no
C31 H11B 2.925(7) . no
C31 H13A 2.828(3) . no
C31 H11C 2.671(7) . no
C32 H15B 2.722(3) . no
C32 H11B 2.744(7) . no
C32 H16B 2.735(3) . no
C33 H11B 3.058(7) . no
C36 H13A 2.622(3) . no
C36 H11C 2.861(8) . no
C36 H15B 3.094(3) . no
C36 H43B 2.931(3) 2_655 no
C37 H33 3.0466 3_565 no
C42 H13B 2.558(3) . no
C42 H14B 3.092(3) . no
C44' H33 3.0222 2_545 no
C45 H16A 3.056(3) . no
C45 H4 2.549(3) . no
H45C C16 3.033(3) . no
H45C H11B 2.541(7) 2_545 no
H45C H4 2.275(3) . no
H45C H16A 2.398(3) . no
H45C C4 2.810(3) . no
H45D H25 2.5607 3_666 no
H45D N3 2.492(3) . no
H45D C6 2.469(3) . no
H45D H4 2.533(3) . no
H4 C45 2.549(3) . no
H4 H9 2.207(3) . no
H4 H45B 2.085(3) . no
H4 C6 2.805(3) . no
H4 H45D 2.533(3) . no
H4 H45C 2.275(3) . no
H8 H12C 2.420(7) . no
H8 C26 2.954(3) . no
H8 H8 2.559(2) 3_666 no
H8 C21 2.896(2) 3_666 no
H8 C26 2.816(2) 3_666 no
H9 H12C 2.311(7) . no
H9 H4 2.207(3) . no
H11A H12B 2.547(11) . no
H11A H16A 2.297(7) 2_555 no
H11B C32 2.744(7) . no
H11B C33 3.058(7) . no
H11B H45A 2.339(6) 2_555 no
H11B H45C 2.541(7) 2_555 no
H11B C31 2.925(7) . no
H11C C31 2.671(7) . no
H11C C36 2.861(8) . no
H11C C1 2.924(6) . no
H11C C7 2.556(8) . no
H11C N4 2.761(6) . no
H12A H44D 2.268(12) 2_555 no
H12B H11A 2.547(11) . no
H12C H8 2.420(7) . no
H12C H9 2.311(7) . no
H13A C5 2.873(2) . no
H13A H15B 2.595(3) . no
H13A C31 2.828(3) . no
H13A C36 2.622(3) . no
H13A N1 2.7154(19) . no
H13A C1 2.874(2) . no
H13A H36 2.2873 . no
H13B C42 2.558(3) . no
H13B H42A 2.553(3) . no
H13B C5 2.700(2) . no
H13B H37C 2.501(9) 3_665 no
H13B H42B 2.249(3) . no
H14B N41 2.638(2) . no
H14B C42 3.092(3) . no
H15B C36 3.094(3) . no
H15B C32 2.722(3) . no
H15B H13A 2.595(3) . no
H15B C31 2.633(3) . no
H16A C45 3.056(3) . no
H16A H45C 2.398(3) . no
H16A C11 3.003(3) 2_545 no
H16A H11A 2.297(7) 2_545 no
H16A N41 2.927(3) . no
H16B H32 2.2741 . no
H16B N2 2.946(3) 1_455 no
H16B C31 2.955(3) . no
H16B C32 2.735(3) . no
H22 N4 2.5774 . no
H23 H27A 2.4412 . no
H23 N3 2.6617 3_766 no
H25 H45D 2.5607 3_666 no
H25 H27C 2.4626 . no
H25 H45B 2.2838 3_666 no
H26 C10 2.9672 . no
H26 C8 2.6213 . no
H27A H23 2.4412 . no
H27C H25 2.4626 . no
H32 N2 2.6967 1_455 no
H32 C16 2.9861 . no
H32 H16B 2.2741 . no
H32 C9 2.6375 . no
H32 C10 3.0367 . no
H33 C44' 3.0222 2_555 no
H33 H37A 2.3665 . no
H33 H44B 2.4841 2_555 no
H33 C37 3.0466 3_565 no
H33 H44C 2.4518 2_555 no
H36 H13A 2.2873 . no
H36 H43B 2.5384 2_655 no
H36 N1 2.4582 . no
H37A H33 2.3665 . no
H37B N2 2.820(3) 3_665 no
H37C H13B 2.501(9) 3_665 no
H42A C2 2.896(3) . no
H42A H13B 2.553(3) . no
H42A C5 2.696(3) . no
H42A C13 3.067(3) . no
H42B C13 2.773(3) . no
H42B H13B 2.249(3) . no
H43A N4 2.875(3) 2_645 no
H43B C36 2.931(3) 2_645 no
H43B H36 2.5384 2_645 no
H43C N4 2.565(3) 2_645 no
H44B H33 2.4841 2_545 no
H44C H33 2.4518 2_545 no
H44D H12A 2.268(12) 2_545 no
H45A H11B 2.339(6) 2_545 no
H45B H25 2.2838 3_666 no
H45B N3 2.675(3) . no
H45B C4 2.773(3) . no
H45B C6 2.569(3) . no
H45B H4 2.085(3) . no

loop_
_geom_torsion_atom_site_label_1
_geom_torsion_atom_site_label_2
_geom_torsion_atom_site_label_3
_geom_torsion_atom_site_label_4
_geom_torsion
_geom_torsion_publ_flag
C1 N1 N4 C7 18.9(2) no
C2 N1 N4 C7 -115.87(17) no
N4 N1 C1 C4 -137.33(13) no
C2 N1 C1 C4 -3.85(14) no
N4 N1 C1 C9 -20.3(2) no
C2 N1 C1 C9 113.13(14) no
N4 N1 C1 C31 99.66(15) no
C2 N1 C1 C31 -126.86(13) no
N4 N1 C2 C6 47.32(19) no
C1 N1 C2 C6 -93.39(15) no
N4 N1 C2 C5 -69.75(15) no
N4 N1 C2 C3 166.52(13) no
C1 N1 C2 C3 25.80(15) no
C1 N1 C2 C5 149.53(12) no
N1 N4 C7 C21 179.07(14) no
N1 N4 C7 C8 -1.0(2) no
C42 N41 C3 C2 -69.29(18) no
C45 N41 C3 C13 -157.78(18) no
C3 N41 C45 C44 -142.4(3) no
C45 N41 C3 C2 79.3(2) no
C42 N41 C3 C4 176.92(14) no
C42 N41 C45 C44 8.7(3) no
C45 N41 C3 C4 -34.5(2) no
C42 N41 C3 C13 53.6(2) no
C45 N41 C42 C43 11.1(2) no
C3 N41 C42 C43 163.85(15) no
C31 C1 C9 C10 -42.8(2) no
C31 C1 C9 C8 -114.81(16) no
C9 C1 C31 C36 131.93(17) no
N1 C1 C4 C3 -20.74(14) no
N1 C1 C31 C32 -166.68(15) no
C9 C1 C31 C32 -43.9(2) no
C4 C1 C9 C10 -169.48(15) no
C4 C1 C9 C8 118.52(16) no
C9 C1 C4 C3 -140.25(13) no
N1 C1 C31 C36 9.2(2) no
C4 C1 C31 C32 78.8(2) no
N1 C1 C4 C16 -149.19(13) no
N1 C1 C9 C8 5.6(2) no
N1 C1 C9 C10 77.6(2) no
C31 C1 C4 C3 97.53(17) no
C4 C1 C31 C36 -105.4(2) no
C31 C1 C4 C16 -30.9(2) no
C9 C1 C4 C16 91.30(16) no
N1 C2 C3 C13 79.78(16) no
C5 C2 C3 N41 82.71(18) no
C6 C2 C3 C13 -160.56(15) no
N1 C2 C3 N41 -157.88(14) no
N1 C2 C3 C4 -36.27(14) no
C5 C2 C3 C4 -155.68(14) no
C6 C2 C3 C4 83.40(16) no
C5 C2 C3 C13 -39.6(2) no
C6 C2 C3 N41 -38.2(2) no
C2 C3 C4 C1 34.78(14) no
C2 C3 C13 C14 -167.57(15) no
C4 C3 C13 C14 -58.8(2) no
C2 C3 C4 C16 166.97(13) no
N41 C3 C4 C1 157.66(12) no
C13 C3 C4 C1 -80.33(16) no
N41 C3 C4 C16 -70.15(16) no
N41 C3 C13 C14 66.1(2) no
C13 C3 C4 C16 51.86(19) no
C3 C4 C16 C15 -47.4(2) no
C1 C4 C16 C15 78.9(2) no
C21 C7 C8 C9 167.34(15) no
N4 C7 C8 C10 -81.5(2) no
N4 C7 C21 C26 154.62(16) no
N4 C7 C8 C9 -12.6(3) no
C21 C7 C8 C10 98.43(17) no
N4 C7 C21 C22 -26.8(2) no
C8 C7 C21 C22 153.23(16) no
C8 C7 C21 C26 -25.3(2) no
C7 C8 C9 C10 -108.69(17) no
C10 C8 C9 C1 117.74(17) no
C7 C8 C9 C1 9.1(2) no
C9 C8 C10 C12 105.22(18) no
C9 C8 C10 C11 -115.24(16) no
C7 C8 C10 C9 106.96(16) no
C7 C8 C10 C11 -8.3(2) no
C7 C8 C10 C12 -147.82(17) no
C1 C9 C10 C11 0.2(3) no
C8 C9 C10 C12 -106.62(15) no
C8 C9 C10 C11 104.72(18) no
C1 C9 C10 C8 -104.53(19) no
C1 C9 C10 C12 148.85(15) no
C3 C13 C14 C15 59.9(2) no
C13 C14 C15 C16 -53.8(2) no
C14 C15 C16 C4 48.1(2) no
C26 C21 C22 C23 0.5(2) no
C7 C21 C26 C25 179.21(16) no
C7 C21 C22 C23 -178.13(16) no
C22 C21 C26 C25 0.6(3) no
C21 C22 C23 C24 -0.6(3) no
C22 C23 C24 C27 178.09(17) no
C22 C23 C24 C25 -0.3(3) no
C27 C24 C25 C26 -177.01(16) no
C23 C24 C25 C26 1.4(3) no
C24 C25 C26 C21 -1.6(3) no
C1 C31 C36 C35 -174.71(16) no
C1 C31 C32 C33 175.26(16) no
C36 C31 C32 C33 -0.8(3) no
C32 C31 C36 C35 1.2(2) no
C31 C32 C33 C34 -0.3(3) no
C32 C33 C34 C37 -177.09(17) no
C32 C33 C34 C35 1.1(3) no
C33 C34 C35 C36 -0.7(3) no
C37 C34 C35 C36 177.45(17) no
C34 C35 C36 C31 -0.5(3) no
N41 C42 C43 C44 -27.4(3) no
C42 C43 C44 C45 33.1(4) no
C43 C44 C45 N41 -26.0(4) no
